data_7030285
loop_
_publ_author_name
'Wang, Zhe'
'Jiang, Lu'
'Liu, Zhi-Pan'
'Gan, C. R. Raymond'
'Liu, Zhaolin'
'Zhang, Xin-Hai'
'Zhao, Jin'
'Hor, T. S. Andy'

_publ_section_title
;
 Facile formation and redox of benzoxazole-2-thiolate-bridged dinuclear
 Pt(II/III) complexes.
;
_journal_issue 40
_journal_name_full 'Dalton transactions (Cambridge, England : 2003)'
_journal_page_first 12568
_journal_page_last 12576
_journal_paper_doi 10.1039/c2dt31070h
_journal_volume 41
_journal_year 2012
_chemical_formula_sum 'C40 H24 N4 O2 Pt2 S2'
_chemical_formula_weight 1046.93
_chemical_name_systematic
;
?
;
_space_group_IT_number 14
_symmetry_cell_setting monoclinic
_symmetry_space_group_name_Hall '-P 2ybc'
_symmetry_space_group_name_H-M 'P 1 21/c 1'
_atom_sites_solution_hydrogens geom
_atom_sites_solution_primary direct
_atom_sites_solution_secondary difmap
_audit_creation_method SHELXL-97
_cell_angle_alpha 90.00
_cell_angle_beta 98.587(7)
_cell_angle_gamma 90.00
_cell_formula_units_Z 4
_cell_length_a 22.816(7)
_cell_length_b 10.769(4)
_cell_length_c 13.587(4)
_cell_measurement_reflns_used 2572
_cell_measurement_temperature 223(2)
_cell_measurement_theta_max 21.50
_cell_measurement_theta_min 2.42
_cell_volume 3301.0(19)
_computing_cell_refinement 'Bruker SMART'
_computing_data_collection 'Bruker SMART'
_computing_data_reduction 'Bruker SAINT'
_computing_molecular_graphics 'Bruker SHELXTL'
_computing_publication_material 'Bruker SHELXTL'
_computing_structure_refinement 'SHELXL-97 (Sheldrick, 1997)'
_computing_structure_solution 'SHELXS-97 (Sheldrick, 1990)'
_diffrn_ambient_temperature 223(2)
_diffrn_measured_fraction_theta_full 0.996
_diffrn_measured_fraction_theta_max 0.996
_diffrn_measurement_device_type 'CCD area detector'
_diffrn_measurement_method 'phi and omega scans'
_diffrn_radiation_monochromator graphite
_diffrn_radiation_source 'fine-focus sealed tube'
_diffrn_radiation_type MoK\a
_diffrn_radiation_wavelength 0.71073
_diffrn_reflns_av_R_equivalents 0.0770
_diffrn_reflns_av_sigmaI/netI 0.0905
_diffrn_reflns_limit_h_max 27
_diffrn_reflns_limit_h_min -29
_diffrn_reflns_limit_k_max 10
_diffrn_reflns_limit_k_min -13
_diffrn_reflns_limit_l_max 17
_diffrn_reflns_limit_l_min -17
_diffrn_reflns_number 21755
_diffrn_reflns_theta_full 27.50
_diffrn_reflns_theta_max 27.50
_diffrn_reflns_theta_min 2.10
_exptl_absorpt_coefficient_mu 8.638
_exptl_absorpt_correction_T_max 0.3387
_exptl_absorpt_correction_T_min 0.1815
_exptl_absorpt_correction_type multi-scan
_exptl_absorpt_process_details 'Sadabs, (Sheldrick 2001)'
_exptl_crystal_colour ORANGE
_exptl_crystal_density_diffrn 2.107
_exptl_crystal_density_meas ?
_exptl_crystal_density_method 'not measured'
_exptl_crystal_description THIN_PLATE
_exptl_crystal_F_000 1984
_exptl_crystal_size_max 0.30
_exptl_crystal_size_mid 0.20
_exptl_crystal_size_min 0.16
_refine_diff_density_max 1.825
_refine_diff_density_min -1.099
_refine_diff_density_rms 0.207
_refine_ls_extinction_method none
_refine_ls_goodness_of_fit_ref 0.994
_refine_ls_hydrogen_treatment constr
_refine_ls_matrix_type full
_refine_ls_number_parameters 451
_refine_ls_number_reflns 7541
_refine_ls_number_restraints 0
_refine_ls_restrained_S_all 0.994
_refine_ls_R_factor_all 0.0736
_refine_ls_R_factor_gt 0.0506
_refine_ls_shift/su_max 0.001
_refine_ls_shift/su_mean 0.000
_refine_ls_structure_factor_coef Fsqd
_refine_ls_weighting_details 'calc w=1/[\s^2^(Fo^2^)+(0.0303P)^2^+0.0000P] where P=(Fo^2^+2Fc^2^)/3'
_refine_ls_weighting_scheme calc
_refine_ls_wR_factor_gt 0.0971
_refine_ls_wR_factor_ref 0.1056
_reflns_number_gt 5610
_reflns_number_total 7541
_reflns_threshold_expression >2sigma(I)
_cod_data_source_file c2dt31070h.txt
_cod_data_source_block b409a
_cod_depositor_comments
;
The following automatic conversions were performed:

'_symmetry_cell_setting' value 'Monoclinic' changed to 'monoclinic'
according to
/usr/data/users/saulius/automatic-downloads/retrospective/RSC/lib/dictionaries/cif_core.dic
dictionary named 'cif_core.dic' version 2.4.2 from
2011-04-26.

'_exptl_absorpt_correction_type' value 'Multi-scan'
changed to 'multi-scan' according to
/usr/data/users/saulius/automatic-downloads/retrospective/RSC/lib/dictionaries/cif_core.dic
dictionary named 'cif_core.dic' version 2.4.2 from 2011-04-26.

Automatic conversion script
Id: cif_fix_values 2281 2013-09-26 08:29:07Z andrius 

The following automatic conversions were performed:

'_exptl_crystal_density_meas' value 'Not Measured' was changed to '?'
- the value is perceived as not measured.

Automatic conversion script
Id: cif_fix_values 3008 2015-01-20 13:52:24Z robertas 
;
_cod_original_cell_volume 3301.0(18)
_cod_original_sg_symbol_H-M P2(1)/c
_cod_database_code 7030285

loop_
_symmetry_equiv_pos_as_xyz
'x, y, z'
'-x, y+1/2, -z+1/2'
'-x, -y, -z'
'x, -y-1/2, z-1/2'

loop_
_atom_site_label
_atom_site_type_symbol
_atom_site_fract_x
_atom_site_fract_y
_atom_site_fract_z
_atom_site_U_iso_or_equiv
_atom_site_adp_type
_atom_site_occupancy
_atom_site_symmetry_multiplicity
_atom_site_calc_flag
_atom_site_refinement_flags
Pt1 Pt 0.234604(14) -0.03725(3) 0.13026(2) 0.02978(10) Uani 1 1 d .
Pt2 Pt 0.215416(14) 0.13742(3) 0.29183(2) 0.02916(10) Uani 1 1 d .
S1 S 0.12424(10) 0.0494(2) 0.29774(16) 0.0420(6) Uani 1 1 d .
S2 S 0.21790(11) 0.1210(2) 0.01619(16) 0.0416(6) Uani 1 1 d .
O1 O 0.0492(3) -0.0609(6) 0.1589(4) 0.0432(16) Uani 1 1 d .
O2 O 0.1486(2) 0.3164(6) 0.0136(4) 0.0361(14) Uani 1 1 d .
N1 N 0.1407(3) -0.0629(7) 0.1234(5) 0.0338(17) Uani 1 1 d .
N2 N 0.1759(3) 0.2457(6) 0.1687(5) 0.0299(15) Uani 1 1 d .
N3 N 0.2568(3) -0.1868(7) 0.2245(5) 0.0331(16) Uani 1 1 d .
N4 N 0.2964(3) 0.2240(6) 0.3014(4) 0.0312(16) Uani 1 1 d .
C1 C 0.1070(4) -0.0285(8) 0.1870(6) 0.034(2) Uani 1 1 d .
C2 C 0.0474(4) -0.1220(8) 0.0681(6) 0.035(2) Uani 1 1 d .
C3 C -0.0016(4) -0.1720(9) 0.0099(7) 0.046(2) Uani 1 1 d .
H3 H -0.0399 -0.1680 0.0274 0.056 Uiso 1 1 calc R
C4 C 0.0101(4) -0.2278(9) -0.0751(7) 0.049(3) Uani 1 1 d .
H4 H -0.0215 -0.2626 -0.1187 0.059 Uiso 1 1 calc R
C5 C 0.0671(5) -0.2352(9) -0.0998(6) 0.046(2) Uani 1 1 d .
H5 H 0.0728 -0.2741 -0.1596 0.056 Uiso 1 1 calc R
C6 C 0.1161(4) -0.1860(9) -0.0377(6) 0.045(2) Uani 1 1 d .
H6 H 0.1550 -0.1937 -0.0523 0.054 Uiso 1 1 calc R
C7 C 0.1038(4) -0.1253(8) 0.0464(6) 0.0313(19) Uani 1 1 d .
C8 C 0.1801(3) 0.2307(8) 0.0735(6) 0.033(2) Uani 1 1 d .
C9 C 0.1229(4) 0.3924(8) 0.0791(6) 0.035(2) Uani 1 1 d .
C10 C 0.0846(4) 0.4879(10) 0.0551(7) 0.051(3) Uani 1 1 d .
H10 H 0.0747 0.5171 -0.0104 0.061 Uiso 1 1 calc R
C11 C 0.0610(4) 0.5394(9) 0.1348(8) 0.053(3) Uani 1 1 d .
H11 H 0.0341 0.6056 0.1233 0.064 Uiso 1 1 calc R
C12 C 0.0769(4) 0.4942(9) 0.2314(7) 0.049(3) Uani 1 1 d .
H12 H 0.0608 0.5323 0.2835 0.059 Uiso 1 1 calc R
C13 C 0.1146(4) 0.3977(9) 0.2530(6) 0.045(2) Uani 1 1 d .
H13 H 0.1243 0.3671 0.3182 0.054 Uiso 1 1 calc R
C14 C 0.1378(3) 0.3474(8) 0.1755(6) 0.0314(19) Uani 1 1 d .
C15 C 0.3233(3) -0.0198(8) 0.1483(6) 0.033(2) Uani 1 1 d .
C27 C 0.3524(4) -0.1063(9) 0.2185(6) 0.037(2) Uani 1 1 d .
C26 C 0.3158(4) -0.1942(9) 0.2575(6) 0.037(2) Uani 1 1 d .
C25 C 0.2198(4) -0.2715(9) 0.2533(6) 0.044(2) Uani 1 1 d .
H25 H 0.1790 -0.2673 0.2294 0.053 Uiso 1 1 calc R
C24 C 0.2419(5) -0.3664(9) 0.3192(7) 0.050(3) Uani 1 1 d .
H24 H 0.2160 -0.4266 0.3381 0.060 Uiso 1 1 calc R
C23 C 0.3006(5) -0.3720(10) 0.3558(8) 0.062(3) Uani 1 1 d .
H23 H 0.3148 -0.4337 0.4022 0.074 Uiso 1 1 calc R
C22 C 0.3395(4) -0.2866(10) 0.3246(7) 0.048(2) Uani 1 1 d .
C21 C 0.4036(5) -0.2858(11) 0.3547(8) 0.065(3) Uani 1 1 d .
H21 H 0.4214 -0.3456 0.4001 0.078 Uiso 1 1 calc R
C20 C 0.4373(5) -0.2004(12) 0.3181(8) 0.062(3) Uani 1 1 d .
H20 H 0.4784 -0.2007 0.3398 0.074 Uiso 1 1 calc R
C19 C 0.4134(4) -0.1095(10) 0.2478(8) 0.050(3) Uani 1 1 d .
C18 C 0.4474(4) -0.0172(12) 0.2082(8) 0.062(3) Uani 1 1 d .
H18 H 0.4887 -0.0138 0.2283 0.074 Uiso 1 1 calc R
C17 C 0.4209(4) 0.0656(11) 0.1418(9) 0.063(3) Uani 1 1 d .
H17 H 0.4442 0.1258 0.1158 0.076 Uiso 1 1 calc R
C16 C 0.3592(4) 0.0649(9) 0.1103(7) 0.046(2) Uani 1 1 d .
H16 H 0.3423 0.1231 0.0627 0.055 Uiso 1 1 calc R
C28 C 0.2583(4) 0.0371(8) 0.4039(5) 0.0292(19) Uani 1 1 d .
C40 C 0.3182(4) 0.0710(8) 0.4264(6) 0.0315(19) Uani 1 1 d .
C39 C 0.3393(4) 0.1713(8) 0.3717(6) 0.036(2) Uani 1 1 d .
C38 C 0.3132(4) 0.3165(9) 0.2482(6) 0.043(2) Uani 1 1 d .
H38 H 0.2853 0.3525 0.1986 0.051 Uiso 1 1 calc R
C37 C 0.3707(5) 0.3626(10) 0.2629(8) 0.059(3) Uani 1 1 d .
H37 H 0.3805 0.4295 0.2241 0.070 Uiso 1 1 calc R
C36 C 0.4129(4) 0.3119(10) 0.3327(8) 0.056(3) Uani 1 1 d .
H36 H 0.4517 0.3437 0.3428 0.067 Uiso 1 1 calc R
C35 C 0.3977(4) 0.2126(9) 0.3888(6) 0.043(2) Uani 1 1 d .
C34 C 0.4382(4) 0.1471(12) 0.4629(8) 0.061(3) Uani 1 1 d .
H34 H 0.4780 0.1727 0.4761 0.073 Uiso 1 1 calc R
C33 C 0.4205(5) 0.0512(12) 0.5129(7) 0.060(3) Uani 1 1 d .
H33 H 0.4486 0.0103 0.5594 0.072 Uiso 1 1 calc R
C32 C 0.3605(4) 0.0073(10) 0.4991(6) 0.044(2) Uani 1 1 d .
C31 C 0.3394(5) -0.0927(10) 0.5492(7) 0.054(3) Uani 1 1 d .
H31 H 0.3654 -0.1371 0.5968 0.065 Uiso 1 1 calc R
C30 C 0.2822(5) -0.1255(10) 0.5296(7) 0.060(3) Uani 1 1 d .
H30 H 0.2688 -0.1928 0.5642 0.072 Uiso 1 1 calc R
C29 C 0.2410(4) -0.0617(9) 0.4579(6) 0.044(2) Uani 1 1 d .
H29 H 0.2012 -0.0873 0.4471 0.053 Uiso 1 1 calc R

loop_
_atom_site_aniso_label
_atom_site_aniso_U_11
_atom_site_aniso_U_22
_atom_site_aniso_U_33
_atom_site_aniso_U_23
_atom_site_aniso_U_13
_atom_site_aniso_U_12
Pt1 0.02561(18) 0.0331(2) 0.03059(18) -0.00084(14) 0.00395(13) 0.00107(14)
Pt2 0.03051(18) 0.0330(2) 0.02294(16) 0.00217(14) 0.00075(13) -0.00099(15)
S1 0.0365(13) 0.0568(17) 0.0343(12) -0.0032(11) 0.0103(10) -0.0064(12)
S2 0.0470(14) 0.0477(15) 0.0314(11) 0.0061(11) 0.0098(10) 0.0083(12)
O1 0.032(3) 0.050(4) 0.050(4) 0.002(3) 0.011(3) -0.004(3)
O2 0.042(3) 0.039(4) 0.028(3) 0.009(3) 0.009(3) 0.010(3)
N1 0.024(4) 0.037(4) 0.040(4) 0.007(3) 0.004(3) 0.002(3)
N2 0.024(4) 0.031(4) 0.032(4) 0.005(3) -0.004(3) -0.004(3)
N3 0.038(4) 0.029(4) 0.033(4) -0.004(3) 0.007(3) 0.010(3)
N4 0.040(4) 0.028(4) 0.025(3) 0.003(3) 0.005(3) 0.001(3)
C1 0.028(5) 0.036(5) 0.038(5) 0.010(4) 0.004(4) -0.001(4)
C2 0.032(5) 0.033(5) 0.039(5) 0.001(4) -0.002(4) 0.000(4)
C3 0.038(5) 0.042(6) 0.055(6) 0.002(5) -0.007(5) -0.012(5)
C4 0.048(6) 0.033(5) 0.058(6) 0.003(5) -0.017(5) -0.016(5)
C5 0.068(7) 0.034(6) 0.034(5) -0.001(4) 0.000(5) -0.004(5)
C6 0.052(6) 0.040(6) 0.043(5) 0.010(5) 0.009(5) 0.002(5)
C7 0.033(5) 0.023(5) 0.035(4) 0.003(4) -0.003(4) -0.006(4)
C8 0.027(4) 0.041(5) 0.028(4) 0.003(4) -0.002(3) -0.002(4)
C9 0.037(5) 0.033(5) 0.034(4) 0.000(4) -0.002(4) 0.000(4)
C10 0.060(7) 0.044(6) 0.050(6) 0.023(5) 0.012(5) 0.004(5)
C11 0.045(6) 0.036(6) 0.076(7) 0.008(5) 0.001(5) 0.006(5)
C12 0.058(7) 0.035(6) 0.055(6) -0.016(5) 0.009(5) -0.001(5)
C13 0.051(6) 0.050(7) 0.031(5) -0.008(4) -0.001(4) 0.001(5)
C14 0.025(4) 0.035(5) 0.033(4) 0.003(4) 0.001(3) -0.003(4)
C15 0.014(4) 0.039(5) 0.043(5) -0.016(4) 0.001(3) 0.000(4)
C27 0.030(5) 0.039(6) 0.044(5) -0.015(4) 0.007(4) 0.007(4)
C26 0.037(5) 0.038(5) 0.033(4) -0.014(4) -0.007(4) 0.016(4)
C25 0.046(6) 0.048(6) 0.046(5) -0.004(5) 0.031(5) -0.001(5)
C24 0.068(7) 0.030(6) 0.055(6) 0.002(5) 0.017(5) -0.004(5)
C23 0.082(9) 0.045(7) 0.059(7) 0.017(6) 0.014(6) 0.022(6)
C22 0.055(6) 0.042(6) 0.046(5) -0.008(5) 0.005(5) 0.012(5)
C21 0.059(7) 0.058(8) 0.073(7) 0.008(6) -0.008(6) 0.025(6)
C20 0.037(6) 0.067(8) 0.076(8) -0.008(7) -0.012(5) 0.007(6)
C19 0.030(5) 0.053(7) 0.066(7) -0.020(5) 0.001(5) 0.007(5)
C18 0.020(5) 0.078(9) 0.085(8) -0.018(7) -0.003(5) 0.011(6)
C17 0.029(6) 0.069(8) 0.092(9) -0.017(7) 0.012(6) -0.010(6)
C16 0.037(5) 0.039(6) 0.063(6) 0.002(5) 0.010(5) -0.005(5)
C28 0.039(5) 0.029(5) 0.020(4) 0.003(3) 0.005(3) 0.000(4)
C40 0.038(5) 0.028(5) 0.026(4) -0.002(4) -0.001(4) 0.014(4)
C39 0.041(5) 0.033(5) 0.033(4) -0.006(4) 0.002(4) 0.001(4)
C38 0.043(5) 0.051(6) 0.032(5) 0.009(4) -0.004(4) -0.006(5)
C37 0.057(7) 0.057(7) 0.061(7) 0.014(6) 0.004(6) -0.017(6)
C36 0.035(6) 0.057(7) 0.074(7) 0.004(6) 0.002(5) -0.017(5)
C35 0.039(5) 0.045(6) 0.041(5) -0.004(5) -0.002(4) -0.001(5)
C34 0.035(6) 0.083(9) 0.063(7) -0.009(7) 0.002(5) 0.000(6)
C33 0.052(7) 0.081(9) 0.043(6) 0.004(6) -0.008(5) 0.025(6)
C32 0.042(6) 0.048(6) 0.036(5) -0.001(5) -0.007(4) 0.020(5)
C31 0.068(8) 0.052(7) 0.038(5) 0.006(5) -0.004(5) 0.009(6)
C30 0.089(9) 0.054(7) 0.037(5) 0.024(5) 0.008(6) 0.001(7)
C29 0.056(6) 0.052(6) 0.024(4) 0.001(4) 0.005(4) -0.012(5)

loop_
_atom_type_symbol
_atom_type_description
_atom_type_scat_dispersion_real
_atom_type_scat_dispersion_imag
_atom_type_scat_source
C C 0.0033 0.0016 'International Tables Vol C Tables 4.2.6.8 and 6.1.1.4'
H H 0.0000 0.0000 'International Tables Vol C Tables 4.2.6.8 and 6.1.1.4'
N N 0.0061 0.0033 'International Tables Vol C Tables 4.2.6.8 and 6.1.1.4'
O O 0.0106 0.0060 'International Tables Vol C Tables 4.2.6.8 and 6.1.1.4'
S S 0.1246 0.1234 'International Tables Vol C Tables 4.2.6.8 and 6.1.1.4'
Pt Pt -1.7033 8.3905 'International Tables Vol C Tables 4.2.6.8 and 6.1.1.4'

loop_
_geom_angle_atom_site_label_1
_geom_angle_atom_site_label_2
_geom_angle_atom_site_label_3
_geom_angle
C15 Pt1 N3 81.3(3)
C15 Pt1 N1 175.1(3)
N3 Pt1 N1 94.4(3)
C15 Pt1 S2 94.3(3)
N3 Pt1 S2 173.74(18)
N1 Pt1 S2 90.12(19)
C15 Pt1 Pt2 96.2(2)
N3 Pt1 Pt2 94.85(17)
N1 Pt1 Pt2 81.81(19)
S2 Pt1 Pt2 90.06(6)
C28 Pt2 N4 82.2(3)
C28 Pt2 N2 175.8(3)
N4 Pt2 N2 94.2(2)
C28 Pt2 S1 95.3(2)
N4 Pt2 S1 173.83(18)
N2 Pt2 S1 88.50(18)
C28 Pt2 Pt1 96.4(2)
N4 Pt2 Pt1 95.96(18)
N2 Pt2 Pt1 81.84(18)
S1 Pt2 Pt1 89.92(6)
C1 S1 Pt2 105.1(3)
C8 S2 Pt1 104.4(3)
C1 O1 C2 105.6(6)
C8 O2 C9 104.4(6)
C1 N1 C7 106.5(7)
C1 N1 Pt1 128.4(6)
C7 N1 Pt1 125.0(5)
C8 N2 C14 107.1(7)
C8 N2 Pt2 128.2(6)
C14 N2 Pt2 124.6(5)
C25 N3 C26 120.1(8)
C25 N3 Pt1 127.1(6)
C26 N3 Pt1 112.9(6)
C38 N4 C39 116.9(7)
C38 N4 Pt2 129.8(6)
C39 N4 Pt2 113.2(5)
N1 C1 O1 112.7(7)
N1 C1 S1 130.2(7)
O1 C1 S1 117.2(6)
C7 C2 C3 125.2(9)
C7 C2 O1 107.4(7)
C3 C2 O1 127.4(8)
C4 C3 C2 114.4(9)
C3 C4 C5 122.6(9)
C4 C5 C6 121.5(9)
C7 C6 C5 115.7(9)
C2 C7 C6 120.5(8)
C2 C7 N1 107.8(7)
C6 C7 N1 131.7(8)
N2 C8 O2 113.2(7)
N2 C8 S2 130.0(7)
O2 C8 S2 116.8(6)
C10 C9 C14 123.3(8)
C10 C9 O2 127.3(8)
C14 C9 O2 109.1(7)
C9 C10 C11 115.1(9)
C10 C11 C12 121.0(9)
C13 C12 C11 122.6(9)
C12 C13 C14 116.6(9)
C13 C14 C9 121.4(8)
C13 C14 N2 132.5(8)
C9 C14 N2 106.0(7)
C16 C15 C27 116.0(8)
C16 C15 Pt1 131.3(7)
C27 C15 Pt1 112.4(6)
C19 C27 C26 119.8(9)
C19 C27 C15 123.8(9)
C26 C27 C15 116.4(8)
N3 C26 C22 121.6(9)
N3 C26 C27 116.7(8)
C22 C26 C27 121.7(8)
N3 C25 C24 120.0(9)
C23 C24 C25 120.6(10)
C24 C23 C22 120.0(10)
C23 C22 C26 117.8(9)
C23 C22 C21 125.3(10)
C26 C22 C21 116.9(10)
C20 C21 C22 120.4(10)
C21 C20 C19 122.6(10)
C27 C19 C18 117.1(10)
C27 C19 C20 118.6(10)
C18 C19 C20 124.2(10)
C17 C18 C19 120.1(10)
C18 C17 C16 122.0(11)
C15 C16 C17 120.9(10)
C29 C28 C40 115.5(7)
C29 C28 Pt2 132.3(7)
C40 C28 Pt2 112.0(6)
C28 C40 C39 118.3(7)
C28 C40 C32 123.6(8)
C39 C40 C32 118.1(8)
N4 C39 C35 123.1(8)
N4 C39 C40 114.2(7)
C35 C39 C40 122.7(8)
N4 C38 C37 122.5(9)
C36 C37 C38 120.8(10)
C37 C36 C35 118.8(9)
C36 C35 C39 117.8(9)
C36 C35 C34 125.0(9)
C39 C35 C34 117.2(9)
C33 C34 C35 121.5(10)
C34 C33 C32 123.1(10)
C31 C32 C33 125.6(9)
C31 C32 C40 117.1(9)
C33 C32 C40 117.3(9)
C30 C31 C32 120.1(9)
C31 C30 C29 122.2(10)
C28 C29 C30 121.4(9)

loop_
_geom_bond_atom_site_label_1
_geom_bond_atom_site_label_2
_geom_bond_distance
Pt1 C15 2.010(7)
Pt1 N3 2.073(7)
Pt1 N1 2.149(6)
Pt1 S2 2.297(2)
Pt1 Pt2 2.9726(8)
Pt2 C28 2.000(8)
Pt2 N4 2.056(7)
Pt2 N2 2.126(6)
Pt2 S1 2.299(2)
S1 C1 1.716(9)
S2 C8 1.717(9)
O1 C1 1.363(9)
O1 C2 1.393(10)
O2 C8 1.362(9)
O2 C9 1.401(10)
N1 C1 1.294(10)
N1 C7 1.410(10)
N2 C8 1.322(9)
N2 C14 1.408(10)
N3 C25 1.341(11)
N3 C26 1.357(10)
N4 C38 1.321(11)
N4 C39 1.383(10)
C2 C7 1.363(11)
C2 C3 1.379(11)
C3 C4 1.363(13)
C4 C5 1.393(13)
C5 C6 1.401(12)
C6 C7 1.382(12)
C9 C10 1.357(12)
C9 C14 1.391(11)
C10 C11 1.394(13)
C11 C12 1.396(13)
C12 C13 1.352(13)
C13 C14 1.360(11)
C15 C16 1.378(12)
C15 C27 1.425(12)
C27 C19 1.389(12)
C27 C26 1.417(13)
C26 C22 1.402(13)
C25 C24 1.401(13)
C24 C23 1.358(14)
C23 C22 1.388(14)
C22 C21 1.458(14)
C21 C20 1.342(15)
C20 C19 1.418(15)
C19 C18 1.416(15)
C18 C17 1.347(15)
C17 C16 1.408(13)
C28 C29 1.383(12)
C28 C40 1.403(11)
C40 C39 1.435(12)
C40 C32 1.446(11)
C39 C35 1.393(12)
C38 C37 1.387(13)
C37 C36 1.362(13)
C36 C35 1.386(13)
C35 C34 1.445(14)
C34 C33 1.332(15)
C33 C32 1.434(14)
C32 C31 1.397(14)
C31 C30 1.339(14)
C30 C29 1.425(13)
